data_7210091
loop_
_publ_author_name
'Zhang, Xiutang'
'Fan, Liming'
'Sun, Zhong'
'Zhang, Wei'
'Fan, Weiliu'
'Sun, Liming'
'Zhao, Xian'

_publ_section_title
;
 Syntheses, structures, and luminescence of four lanthanide metal--organic
 frameworks based on lanthanide-oxide chains with C2- or C3-symmetric
 trigonal-planar polycarboxylate ligands
;
_journal_issue 24
_journal_name_full CrystEngComm
_journal_page_first 4910
_journal_paper_doi 10.1039/c3ce27082c
_journal_volume 15
_journal_year 2013
_chemical_formula_moiety 'C24 H14 Eu N3 O7'
_chemical_formula_sum 'C24 H14 Eu N3 O7'
_chemical_formula_weight 608.34
_chemical_name_systematic
;
?
;
_space_group_IT_number 70
_symmetry_cell_setting orthorhombic
_symmetry_space_group_name_Hall '-F 2uv 2vw'
_symmetry_space_group_name_H-M 'F d d d :2'
_atom_sites_solution_hydrogens geom
_atom_sites_solution_primary direct
_atom_sites_solution_secondary difmap
_audit_creation_method SHELXL-97
_cell_angle_alpha 90.00
_cell_angle_beta 90.00
_cell_angle_gamma 90.00
_cell_formula_units_Z 32
_cell_length_a 22.264(12)
_cell_length_b 28.623(16)
_cell_length_c 29.104(15)
_cell_measurement_reflns_used 1030
_cell_measurement_temperature 296(2)
_cell_measurement_theta_max 15.73
_cell_measurement_theta_min 2.71
_cell_volume 18547(17)
_computing_cell_refinement 'SAINT-Plus (Bruker, 2001)'
_computing_data_collection 'APEX2 (Bruker, 2004)'
_computing_data_reduction SAINT-Plus
_computing_molecular_graphics 'SHELXTL (Sheldrick, 2008)'
_computing_publication_material SHELXTL
_computing_structure_refinement 'SHELXL97 (Sheldrick, 2008)'
_computing_structure_solution 'SHELXS97 (Sheldrick, 2008)'
_diffrn_ambient_temperature 296(2)
_diffrn_measured_fraction_theta_full 0.999
_diffrn_measured_fraction_theta_max 0.999
_diffrn_measurement_device_type 'Bruker APEXII CCD'
_diffrn_measurement_method '\f and \w scans'
_diffrn_radiation_monochromator graphite
_diffrn_radiation_source 'fine-focus sealed tube'
_diffrn_radiation_type MoK\a
_diffrn_radiation_wavelength 0.71073
_diffrn_reflns_av_R_equivalents 0.0564
_diffrn_reflns_av_sigmaI/netI 0.0401
_diffrn_reflns_limit_h_max 26
_diffrn_reflns_limit_h_min -26
_diffrn_reflns_limit_k_max 32
_diffrn_reflns_limit_k_min -34
_diffrn_reflns_limit_l_max 20
_diffrn_reflns_limit_l_min -34
_diffrn_reflns_number 22868
_diffrn_reflns_theta_full 25.00
_diffrn_reflns_theta_max 25.00
_diffrn_reflns_theta_min 1.35
_diffrn_standards_number 0
_exptl_absorpt_coefficient_mu 2.756
_exptl_absorpt_correction_T_max 0.6368
_exptl_absorpt_correction_T_min 0.5458
_exptl_absorpt_correction_type multi-scan
_exptl_absorpt_process_details '(SADABS; Bruker, 2001)'
_exptl_crystal_colour colorless
_exptl_crystal_density_diffrn 1.743
_exptl_crystal_density_method 'not measured'
_exptl_crystal_description block
_exptl_crystal_F_000 9536
_exptl_crystal_size_max 0.25
_exptl_crystal_size_mid 0.21
_exptl_crystal_size_min 0.18
_refine_diff_density_max 1.999
_refine_diff_density_min -1.100
_refine_diff_density_rms 0.200
_refine_ls_extinction_method none
_refine_ls_goodness_of_fit_ref 0.996
_refine_ls_hydrogen_treatment mixed
_refine_ls_matrix_type full
_refine_ls_number_parameters 324
_refine_ls_number_reflns 4090
_refine_ls_number_restraints 5
_refine_ls_restrained_S_all 0.996
_refine_ls_R_factor_all 0.0459
_refine_ls_R_factor_gt 0.0359
_refine_ls_shift/su_max 0.001
_refine_ls_shift/su_mean 0.000
_refine_ls_structure_factor_coef Fsqd
_refine_ls_weighting_details 'calc w=1/[\s^2^(Fo^2^)+(0.0900P)^2^+195.5178P] where P=(Fo^2^+2Fc^2^)/3'
_refine_ls_weighting_scheme calc
_refine_ls_wR_factor_gt 0.1287
_refine_ls_wR_factor_ref 0.1336
_reflns_number_gt 3329
_reflns_number_total 4090
_reflns_threshold_expression I>2\s(I)
_cod_data_source_file c3ce27082c.txt
_cod_data_source_block Eu
_cod_depositor_comments
;
The following automatic conversions were performed:

'_symmetry_cell_setting' value 'Orthorhombic' changed to
'orthorhombic' according to
/home/saulius/struct/CIF-dictionaries/cif_core.dic dictionary named
'cif_core.dic' version 2.4.2 from 2011-04-26.

Automatic conversion script
Id: cif_fix_values 1891 2012-01-12 08:04:46Z andrius 
;
_cod_original_cell_volume 18546(17)
_cod_original_sg_symbol_H-M Fddd
_cod_database_code 7210091

loop_
_symmetry_equiv_pos_as_xyz
'x, y, z'
'-x+3/4, -y+3/4, z'
'-x+3/4, y, -z+3/4'
'x, -y+3/4, -z+3/4'
'x, y+1/2, z+1/2'
'-x+3/4, -y+5/4, z+1/2'
'-x+3/4, y+1/2, -z+5/4'
'x, -y+5/4, -z+5/4'
'x+1/2, y, z+1/2'
'-x+5/4, -y+3/4, z+1/2'
'-x+5/4, y, -z+5/4'
'x+1/2, -y+3/4, -z+5/4'
'x+1/2, y+1/2, z'
'-x+5/4, -y+5/4, z'
'-x+5/4, y+1/2, -z+3/4'
'x+1/2, -y+5/4, -z+3/4'
'-x, -y, -z'
'x-3/4, y-3/4, -z'
'x-3/4, -y, z-3/4'
'-x, y-3/4, z-3/4'
'-x, -y+1/2, -z+1/2'
'x-3/4, y-1/4, -z+1/2'
'x-3/4, -y+1/2, z-1/4'
'-x, y-1/4, z-1/4'
'-x+1/2, -y, -z+1/2'
'x-1/4, y-3/4, -z+1/2'
'x-1/4, -y, z-1/4'
'-x+1/2, y-3/4, z-1/4'
'-x+1/2, -y+1/2, -z'
'x-1/4, y-1/4, -z'
'x-1/4, -y+1/2, z-3/4'
'-x+1/2, y-1/4, z-3/4'

loop_
_atom_site_label
_atom_site_type_symbol
_atom_site_fract_x
_atom_site_fract_y
_atom_site_fract_z
_atom_site_U_iso_or_equiv
_atom_site_adp_type
_atom_site_occupancy
_atom_site_symmetry_multiplicity
_atom_site_calc_flag
_atom_site_refinement_flags
C1 C 0.7199(3) 0.0785(2) 0.7890(2) 0.0295(15) Uani 1 1 d .
C2 C 0.7331(3) 0.1146(2) 0.8252(2) 0.0265(14) Uani 1 1 d .
C3 C 0.7825(3) 0.1100(2) 0.8544(2) 0.0345(16) Uani 1 1 d .
H3 H 0.8060 0.0832 0.8533 0.041 Uiso 1 1 calc R
C4 C 0.7963(3) 0.1449(3) 0.8847(2) 0.0360(17) Uani 1 1 d .
H4 H 0.8294 0.1416 0.9040 0.043 Uiso 1 1 calc R
C5 C 0.7613(3) 0.1856(2) 0.8873(2) 0.0318(15) Uani 1 1 d .
C6 C 0.7116(3) 0.1894(2) 0.8580(2) 0.0318(16) Uani 1 1 d .
H6 H 0.6876 0.2159 0.8592 0.038 Uiso 1 1 calc R
C7 C 0.6980(3) 0.1543(3) 0.8276(2) 0.0304(15) Uani 1 1 d .
H7 H 0.6648 0.1574 0.8084 0.036 Uiso 1 1 calc R
C8 C 0.7775(3) 0.2239(2) 0.9188(2) 0.0318(16) Uani 1 1 d .
C9 C 1.0492(3) 0.2310(3) 1.0857(2) 0.0312(16) Uani 1 1 d .
C10 C 0.9951(3) 0.2380(3) 1.0559(2) 0.0296(15) Uani 1 1 d .
C11 C 0.9893(3) 0.2128(3) 1.0155(2) 0.0381(18) Uani 1 1 d .
H11 H 1.0191 0.1917 1.0071 0.046 Uiso 1 1 calc R
C12 C 0.9398(3) 0.2189(3) 0.9878(3) 0.0404(19) Uani 1 1 d .
H12 H 0.9364 0.2020 0.9606 0.049 Uiso 1 1 calc R
C13 C 0.8951(3) 0.2498(3) 1.0003(2) 0.0328(16) Uani 1 1 d .
C14 C 0.9011(3) 0.2760(3) 1.0407(2) 0.0392(18) Uani 1 1 d .
H14 H 0.8722 0.2980 1.0486 0.047 Uiso 1 1 calc R
C15 C 0.9507(3) 0.2688(3) 1.0686(2) 0.0378(18) Uani 1 1 d .
H15 H 0.9539 0.2849 1.0962 0.045 Uiso 1 1 calc R
C16 C 0.8399(3) 0.2546(2) 0.9719(2) 0.0312(15) Uani 1 1 d .
C17 C 0.5933(3) 0.4480(3) 0.9699(3) 0.0390(17) Uani 1 1 d .
C18 C 0.6375(3) 0.4093(3) 0.9638(2) 0.0338(16) Uani 1 1 d .
C19 C 0.6903(4) 0.4079(3) 0.9888(3) 0.054(2) Uani 1 1 d .
H19 H 0.6996 0.4322 1.0087 0.065 Uiso 1 1 calc R
C20 C 0.7293(4) 0.3708(3) 0.9846(3) 0.054(2) Uani 1 1 d .
H20 H 0.7645 0.3703 1.0017 0.065 Uiso 1 1 calc R
C21 C 0.7162(3) 0.3341(3) 0.9548(2) 0.0333(16) Uani 1 1 d .
C22 C 0.6636(3) 0.3359(3) 0.9299(2) 0.0394(18) Uani 1 1 d .
H22 H 0.6541 0.3117 0.9099 0.047 Uiso 1 1 calc R
C23 C 0.6248(3) 0.3732(3) 0.9342(2) 0.0370(18) Uani 1 1 d .
H23 H 0.5897 0.3739 0.9169 0.044 Uiso 1 1 calc R
C24 C 0.7565(3) 0.2936(3) 0.9508(2) 0.0351(17) Uani 1 1 d .
Eu1 Eu 1.195432(14) 0.221669(11) 1.047814(10) 0.02455(15) Uani 1 1 d D
N1 N 0.7405(3) 0.2603(2) 0.9213(2) 0.0347(14) Uani 1 1 d .
N2 N 0.8058(3) 0.2919(2) 0.9775(2) 0.0377(15) Uani 1 1 d .
N3 N 0.8286(3) 0.2195(2) 0.94311(19) 0.0338(14) Uani 1 1 d .
O1 O 0.6815(2) 0.08784(18) 0.75881(17) 0.0408(13) Uani 1 1 d .
O2 O 0.7479(2) 0.04079(17) 0.78882(17) 0.0385(12) Uani 1 1 d .
O3 O 1.0944(2) 0.2112(2) 1.06785(17) 0.0436(13) Uani 1 1 d .
O4 O 1.0467(2) 0.2452(2) 1.12650(16) 0.0404(13) Uani 1 1 d .
O5 O 0.6068(2) 0.48029(19) 0.99713(19) 0.0479(14) Uani 1 1 d .
O6 O 0.5449(2) 0.4454(2) 0.94772(18) 0.0467(14) Uani 1 1 d .
O1W O 1.1898(4) 0.1445(3) 1.0854(3) 0.093(3) Uani 1 1 d D
H1W H 1.207(3) 0.1454(8) 1.1101(12) 0.06(4) Uiso 1 1 d D
H2W H 1.202(4) 0.1243(3) 1.0677(10) 2(3) Uiso 1 1 d D

loop_
_atom_site_aniso_label
_atom_site_aniso_U_11
_atom_site_aniso_U_22
_atom_site_aniso_U_33
_atom_site_aniso_U_23
_atom_site_aniso_U_13
_atom_site_aniso_U_12
C1 0.027(4) 0.024(4) 0.038(4) -0.008(3) 0.005(3) -0.004(3)
C2 0.030(4) 0.022(4) 0.027(3) -0.004(3) 0.002(3) -0.003(3)
C3 0.032(4) 0.027(4) 0.044(4) -0.010(3) -0.006(3) 0.011(3)
C4 0.028(4) 0.032(4) 0.048(4) -0.009(3) -0.015(3) 0.009(3)
C5 0.029(4) 0.030(4) 0.036(4) -0.009(3) -0.007(3) 0.003(3)
C6 0.029(4) 0.030(4) 0.036(4) -0.012(3) -0.009(3) 0.012(3)
C7 0.021(3) 0.038(4) 0.033(3) -0.009(3) -0.008(3) 0.001(3)
C8 0.032(4) 0.028(4) 0.035(4) -0.006(3) -0.008(3) 0.006(3)
C9 0.022(4) 0.047(5) 0.025(3) 0.006(3) -0.001(3) -0.001(3)
C10 0.025(4) 0.038(4) 0.025(3) 0.002(3) -0.004(3) -0.001(3)
C11 0.026(4) 0.051(5) 0.037(4) -0.010(3) -0.009(3) 0.011(3)
C12 0.036(4) 0.050(5) 0.035(4) -0.016(3) -0.012(3) 0.012(4)
C13 0.029(4) 0.036(4) 0.034(4) -0.003(3) -0.009(3) 0.003(3)
C14 0.032(4) 0.046(5) 0.040(4) -0.019(3) -0.009(3) 0.011(3)
C15 0.031(4) 0.051(5) 0.032(4) -0.015(3) -0.007(3) 0.002(3)
C16 0.027(4) 0.031(4) 0.035(4) -0.009(3) -0.009(3) 0.006(3)
C17 0.030(4) 0.041(5) 0.047(4) -0.006(4) 0.005(3) 0.007(3)
C18 0.028(4) 0.035(4) 0.038(4) -0.007(3) -0.002(3) 0.010(3)
C19 0.046(5) 0.044(5) 0.072(6) -0.032(4) -0.018(4) 0.016(4)
C20 0.041(5) 0.056(6) 0.065(5) -0.030(4) -0.027(4) 0.021(4)
C21 0.032(4) 0.032(4) 0.036(4) -0.014(3) -0.011(3) 0.009(3)
C22 0.038(4) 0.040(5) 0.040(4) -0.012(3) -0.012(3) 0.009(4)
C23 0.031(4) 0.038(5) 0.041(4) -0.008(3) -0.015(3) 0.012(3)
C24 0.032(4) 0.033(4) 0.040(4) -0.013(3) -0.013(3) 0.004(3)
Eu1 0.0241(2) 0.0227(2) 0.0269(2) -0.00135(12) 0.00280(12) 0.00174(13)
N1 0.031(3) 0.034(4) 0.039(3) -0.016(3) -0.013(2) 0.011(3)
N2 0.034(4) 0.031(3) 0.048(4) -0.015(3) -0.017(3) 0.011(3)
N3 0.027(3) 0.038(4) 0.037(3) -0.013(3) -0.012(3) 0.008(3)
O1 0.036(3) 0.041(3) 0.046(3) -0.019(2) -0.011(2) 0.006(2)
O2 0.043(3) 0.025(3) 0.046(3) -0.007(2) 0.001(2) 0.005(2)
O3 0.024(3) 0.072(4) 0.035(3) 0.000(3) -0.001(2) -0.002(3)
O4 0.033(3) 0.064(4) 0.024(2) -0.003(2) -0.007(2) 0.008(2)
O5 0.032(3) 0.047(3) 0.065(4) -0.024(3) -0.002(3) 0.010(2)
O6 0.032(3) 0.060(4) 0.047(3) -0.014(3) -0.008(2) 0.019(3)
O1W 0.106(7) 0.062(5) 0.111(7) 0.049(5) 0.011(5) -0.003(4)

loop_
_atom_type_symbol
_atom_type_description
_atom_type_scat_dispersion_real
_atom_type_scat_dispersion_imag
_atom_type_scat_source
C C 0.0033 0.0016 'International Tables Vol C Tables 4.2.6.8 and 6.1.1.4'
H H 0.0000 0.0000 'International Tables Vol C Tables 4.2.6.8 and 6.1.1.4'
N N 0.0061 0.0033 'International Tables Vol C Tables 4.2.6.8 and 6.1.1.4'
O O 0.0106 0.0060 'International Tables Vol C Tables 4.2.6.8 and 6.1.1.4'
Eu Eu -0.1578 3.6682 'International Tables Vol C Tables 4.2.6.8 and 6.1.1.4'

loop_
_geom_angle_atom_site_label_1
_geom_angle_atom_site_label_2
_geom_angle_atom_site_label_3
_geom_angle
_geom_angle_site_symmetry_1
_geom_angle_site_symmetry_3
O2 C1 O1 121.4(6) . .
O2 C1 C2 120.1(6) . .
O1 C1 C2 118.5(6) . .
O2 C1 Eu1 70.6(4) . 16_446
O1 C1 Eu1 51.6(3) . 16_446
C2 C1 Eu1 165.4(5) . 16_446
C7 C2 C3 119.3(6) . .
C7 C2 C1 119.5(6) . .
C3 C2 C1 121.1(6) . .
C4 C3 C2 120.3(6) . .
C4 C3 H3 119.9 . .
C2 C3 H3 119.9 . .
C3 C4 C5 120.9(6) . .
C3 C4 H4 119.5 . .
C5 C4 H4 119.5 . .
C6 C5 C4 118.1(6) . .
C6 C5 C8 121.0(6) . .
C4 C5 C8 120.9(6) . .
C7 C6 C5 120.7(6) . .
C7 C6 H6 119.7 . .
C5 C6 H6 119.7 . .
C6 C7 C2 120.7(6) . .
C6 C7 H7 119.6 . .
C2 C7 H7 119.6 . .
N1 C8 N3 124.6(6) . .
N1 C8 C5 117.6(6) . .
N3 C8 C5 117.7(6) . .
O4 C9 O3 124.5(6) . .
O4 C9 C10 117.9(6) . .
O3 C9 C10 117.6(6) . .
C15 C10 C11 119.7(6) . .
C15 C10 C9 120.6(6) . .
C11 C10 C9 119.7(6) . .
C12 C11 C10 120.3(7) . .
C12 C11 H11 119.8 . .
C10 C11 H11 119.8 . .
C11 C12 C13 120.2(7) . .
C11 C12 H12 119.9 . .
C13 C12 H12 119.9 . .
C12 C13 C14 119.7(6) . .
C12 C13 C16 120.5(6) . .
C14 C13 C16 119.7(6) . .
C15 C14 C13 119.2(7) . .
C15 C14 H14 120.4 . .
C13 C14 H14 120.4 . .
C10 C15 C14 120.6(6) . .
C10 C15 H15 119.7 . .
C14 C15 H15 119.7 . .
N2 C16 N3 125.4(6) . .
N2 C16 C13 118.8(6) . .
N3 C16 C13 115.8(6) . .
O5 C17 O6 124.9(7) . .
O5 C17 C18 117.7(7) . .
O6 C17 C18 117.4(7) . .
C23 C18 C19 118.8(7) . .
C23 C18 C17 119.9(6) . .
C19 C18 C17 121.3(7) . .
C20 C19 C18 120.7(7) . .
C20 C19 H19 119.7 . .
C18 C19 H19 119.7 . .
C19 C20 C21 120.5(7) . .
C19 C20 H20 119.8 . .
C21 C20 H20 119.8 . .
C22 C21 C20 118.4(7) . .
C22 C21 C24 120.4(6) . .
C20 C21 C24 121.2(6) . .
C23 C22 C21 120.9(7) . .
C23 C22 H22 119.6 . .
C21 C22 H22 119.6 . .
C18 C23 C22 120.8(6) . .
C18 C23 H23 119.6 . .
C22 C23 H23 119.6 . .
N1 C24 N2 124.4(7) . .
N1 C24 C21 116.9(6) . .
N2 C24 C21 118.7(6) . .
O4 Eu1 O5 118.1(2) 11_656 2_655
O4 Eu1 O6 88.22(18) 11_656 30_657
O5 Eu1 O6 134.19(18) 2_655 30_657
O4 Eu1 O3 82.68(17) 11_656 .
O5 Eu1 O3 75.76(19) 2_655 .
O6 Eu1 O3 148.5(2) 30_657 .
O4 Eu1 O2 79.70(18) 11_656 20_766
O5 Eu1 O2 72.64(19) 2_655 20_766
O6 Eu1 O2 76.7(2) 30_657 20_766
O3 Eu1 O2 130.4(2) . 20_766
O4 Eu1 O1 151.0(2) 11_656 16_546
O5 Eu1 O1 85.4(2) 2_655 16_546
O6 Eu1 O1 86.09(19) 30_657 16_546
O3 Eu1 O1 87.49(18) . 16_546
O2 Eu1 O1 126.15(18) 20_766 16_546
O4 Eu1 O1W 80.9(3) 11_656 .
O5 Eu1 O1W 141.7(3) 2_655 .
O6 Eu1 O1W 74.7(2) 30_657 .
O3 Eu1 O1W 74.1(2) . .
O2 Eu1 O1W 145.7(3) 20_766 .
O1 Eu1 O1W 70.2(3) 16_546 .
O4 Eu1 O2 149.74(16) 11_656 16_546
O5 Eu1 O2 73.32(17) 2_655 16_546
O6 Eu1 O2 67.35(17) 30_657 16_546
O3 Eu1 O2 127.44(16) . 16_546
O2 Eu1 O2 77.53(17) 20_766 16_546
O1 Eu1 O2 48.91(16) 16_546 16_546
O1W Eu1 O2 107.8(3) . 16_546
O4 Eu1 C1 160.43(19) 11_656 16_546
O5 Eu1 C1 80.7(2) 2_655 16_546
O6 Eu1 C1 73.56(19) 30_657 16_546
O3 Eu1 C1 109.13(19) . 16_546
O2 Eu1 C1 102.34(19) 20_766 16_546
O1 Eu1 C1 24.31(18) 16_546 16_546
O1W Eu1 C1 87.3(3) . 16_546
O2 Eu1 C1 24.81(17) 16_546 16_546
O4 Eu1 Eu1 119.68(13) 11_656 29_757
O5 Eu1 Eu1 68.04(13) 2_655 29_757
O6 Eu1 Eu1 66.31(13) 30_657 29_757
O3 Eu1 Eu1 143.25(13) . 29_757
O2 Eu1 Eu1 42.68(12) 20_766 29_757
O1 Eu1 Eu1 83.62(13) 16_546 29_757
O1W Eu1 Eu1 134.1(2) . 29_757
O2 Eu1 Eu1 34.85(10) 16_546 29_757
C1 Eu1 Eu1 59.65(14) 16_546 29_757
C8 N1 C24 115.4(6) . .
C16 N2 C24 115.3(6) . .
C16 N3 C8 114.8(6) . .
C1 O1 Eu1 104.1(4) . 16_446
C1 O2 Eu1 172.9(5) . 24_755
C1 O2 Eu1 84.6(4) . 16_446
Eu1 O2 Eu1 102.47(17) 24_755 16_446
C9 O3 Eu1 143.9(5) . .
C9 O4 Eu1 143.6(5) . 11_656
C17 O5 Eu1 135.8(5) . 2_655
C17 O6 Eu1 139.7(5) . 18_567
H1W O1W H2W 115(5) . .

loop_
_geom_bond_atom_site_label_1
_geom_bond_atom_site_label_2
_geom_bond_distance
_geom_bond_site_symmetry_2
C1 O2 1.246(8) .
C1 O1 1.255(8) .
C1 C2 1.503(9) .
C1 Eu1 2.957(6) 16_446
C2 C7 1.382(10) .
C2 C3 1.397(9) .
C3 C4 1.366(10) .
C3 H3 0.9300 .
C4 C5 1.404(10) .
C4 H4 0.9300 .
C5 C6 1.400(9) .
C5 C8 1.475(9) .
C6 C7 1.372(9) .
C6 H6 0.9300 .
C7 H7 0.9300 .
C8 N1 1.332(9) .
C8 N3 1.345(9) .
C9 O4 1.257(8) .
C9 O3 1.266(8) .
C9 C10 1.498(9) .
C10 C15 1.375(10) .
C10 C11 1.384(10) .
C11 C12 1.377(9) .
C11 H11 0.9300 .
C12 C13 1.380(10) .
C12 H12 0.9300 .
C13 C14 1.400(9) .
C13 C16 1.489(9) .
C14 C15 1.385(10) .
C14 H14 0.9300 .
C15 H15 0.9300 .
C16 N2 1.319(9) .
C16 N3 1.332(8) .
C17 O5 1.255(9) .
C17 O6 1.258(9) .
C17 C18 1.492(10) .
C18 C23 1.374(10) .
C18 C19 1.385(10) .
C19 C20 1.375(11) .
C19 H19 0.9300 .
C20 C21 1.392(10) .
C20 H20 0.9300 .
C21 C22 1.380(10) .
C21 C24 1.470(10) .
C22 C23 1.377(10) .
C22 H22 0.9300 .
C23 H23 0.9300 .
C24 N1 1.331(8) .
C24 N2 1.347(9) .
Eu1 O4 2.310(5) 11_656
Eu1 O5 2.328(5) 2_655
Eu1 O6 2.343(5) 30_657
Eu1 O3 2.343(5) .
Eu1 O2 2.361(5) 20_766
Eu1 O1 2.390(5) 16_546
Eu1 O1W 2.468(7) .
Eu1 O2 2.801(5) 16_546
Eu1 C1 2.957(6) 16_546
Eu1 Eu1 4.0349(15) 29_757
O1 Eu1 2.390(5) 16_446
O2 Eu1 2.361(5) 24_755
O2 Eu1 2.801(5) 16_446
O4 Eu1 2.310(5) 11_656
O5 Eu1 2.328(5) 2_655
O6 Eu1 2.343(5) 18_567
O1W H1W 0.8200(11) .
O1W H2W 0.8200(11) .
